data_4301564
loop_
_publ_author_name
'Ramaswamy Murugavel'
'Ganesan Prabusankar'
'Ashish Sharma'
'Raghavan B. Sunoj'
'Ray J. Butcher'

_publ_contact_author_address
;
Department of Chemistry
Indian Institute of Technology Bombay
Powai
Mumbai
Maharastra
400076
INDIA
;
_publ_contact_author_email RMV@CHEM.IITB.AC.IN
_publ_contact_author_name 'Ramaswamy Murugavel'
_publ_section_title
;
Conformational and Isomeric Preferences of Six-Membered Inorganic
Heterocycles [EtNP(E)(OR)]3 (E = Lone Pair, O, S, or Se): A Synthetic,
Spectroscopic, Structural, and Computational Study
;
_journal_name_full 'Inorganic Chemistry'
_journal_page_first 2048
_journal_page_last 2059
_journal_paper_doi 10.1021/ic801945q
_journal_volume 48
_journal_year 2009
_chemical_formula_moiety 'C33 H48 N3 O3 P3'
_chemical_formula_sum 'C33 H48 N3 O3 P3'
_chemical_formula_weight 627.65
_chemical_melting_point 141
_chemical_name_common cyclotriphosphazane
_chemical_name_systematic
;
 ?
;
_space_group_IT_number 2
_symmetry_cell_setting triclinic
_symmetry_space_group_name_Hall '-P 1'
_symmetry_space_group_name_H-M 'P -1'
_atom_sites_solution_hydrogens geom
_atom_sites_solution_primary direct
_atom_sites_solution_secondary difmap
_audit_creation_method SHELXL-97
_cell_angle_alpha 74.354(7)
_cell_angle_beta 82.157(10)
_cell_angle_gamma 89.252(10)
_cell_formula_units_Z 2
_cell_length_a 8.3291(18)
_cell_length_b 12.8684(13)
_cell_length_c 17.5186(11)
_cell_measurement_reflns_used 0
_cell_measurement_temperature 293(2)
_cell_volume 1790.6(4)
_computing_structure_refinement 'SHELXL-97 (Sheldrick, 1997)'
_diffrn_ambient_temperature 293(2)
_diffrn_measured_fraction_theta_full 1.000
_diffrn_measured_fraction_theta_max 1.000
_diffrn_radiation_monochromator graphite
_diffrn_radiation_source 'fine-focus sealed tube'
_diffrn_radiation_type MoK\a
_diffrn_radiation_wavelength 0.71073
_diffrn_reflns_av_R_equivalents 0.0152
_diffrn_reflns_av_sigmaI/netI 0.1074
_diffrn_reflns_limit_h_max 0
_diffrn_reflns_limit_h_min -9
_diffrn_reflns_limit_k_max 15
_diffrn_reflns_limit_k_min -15
_diffrn_reflns_limit_l_max 20
_diffrn_reflns_limit_l_min -20
_diffrn_reflns_number 7014
_diffrn_reflns_theta_full 25.00
_diffrn_reflns_theta_max 25.00
_diffrn_reflns_theta_min 1.22
_exptl_absorpt_coefficient_mu 0.201
_exptl_absorpt_correction_type none
_exptl_crystal_colour colourless
_exptl_crystal_density_diffrn 1.164
_exptl_crystal_density_method 'not measured'
_exptl_crystal_description plate
_exptl_crystal_F_000 672
_exptl_crystal_size_max 0.6
_exptl_crystal_size_mid 0.3
_exptl_crystal_size_min 0.3
_refine_diff_density_max 0.294
_refine_diff_density_min -0.309
_refine_diff_density_rms 0.051
_refine_ls_extinction_method none
_refine_ls_goodness_of_fit_ref 0.930
_refine_ls_hydrogen_treatment constr
_refine_ls_matrix_type full
_refine_ls_number_parameters 391
_refine_ls_number_reflns 6306
_refine_ls_number_restraints 0
_refine_ls_restrained_S_all 0.930
_refine_ls_R_factor_all 0.1454
_refine_ls_R_factor_gt 0.0690
_refine_ls_shift/su_max 0.000
_refine_ls_shift/su_mean 0.000
_refine_ls_structure_factor_coef Fsqd
_refine_ls_weighting_details 'calc w=1/[\s^2^(Fo^2^)+(0.0983P)^2^+0.0000P] where P=(Fo^2^+2Fc^2^)/3'
_refine_ls_weighting_scheme calc
_refine_ls_wR_factor_gt 0.1650
_refine_ls_wR_factor_ref 0.1865
_reflns_number_gt 3023
_reflns_number_total 6306
_reflns_threshold_expression >2sigma(I)
_cod_data_source_file ic801945q_si_001_3.cif
_cod_data_source_block rm41
_cod_depositor_comments
;
The following automatic conversions were performed:
'_symmetry_cell_setting' value 'Triclinic' changed to 'triclinic'
according to '/home/saulius/struct/CIF-dictionaries/cif_core.dic'
dictionary named 'cif_core.dic' version 2.4.1 from 2010-06-29.

Automatic conversion script
Id: cif_fix_enum 1527 2010-12-29 10:47:43Z saulius 
;
_cod_database_code 4301564

loop_
_symmetry_equiv_pos_as_xyz
'x, y, z'
'-x, -y, -z'

loop_
_atom_site_label
_atom_site_type_symbol
_atom_site_fract_x
_atom_site_fract_y
_atom_site_fract_z
_atom_site_U_iso_or_equiv
_atom_site_adp_type
_atom_site_occupancy
_atom_site_symmetry_multiplicity
_atom_site_calc_flag
_atom_site_refinement_flags
_atom_site_disorder_assembly
_atom_site_disorder_group
P1 P 0.39345(14) 0.60011(9) 0.10626(6) 0.0580(3) Uani 1 1 d . . .
P2 P 0.32938(15) 0.50519(9) 0.29309(7) 0.0631(4) Uani 1 1 d . . .
P3 P 0.49380(15) 0.73431(10) 0.21757(7) 0.0694(4) Uani 1 1 d . . .
O1 O 0.2090(3) 0.6476(2) 0.09448(15) 0.0649(8) Uani 1 1 d . . .
O2 O 0.1382(3) 0.5416(2) 0.31655(16) 0.0670(8) Uani 1 1 d . . .
O3 O 0.3327(4) 0.8147(2) 0.20920(17) 0.0748(9) Uani 1 1 d . . .
N1 N 0.3458(4) 0.5061(2) 0.19573(18) 0.0564(9) Uani 1 1 d . . .
N2 N 0.4271(5) 0.6208(3) 0.2882(2) 0.0780(11) Uani 1 1 d . . .
N3 N 0.4939(4) 0.6945(3) 0.1335(2) 0.0667(10) Uani 1 1 d . . .
C1 C 0.2874(7) 0.3975(4) 0.1887(3) 0.0888(16) Uani 1 1 d . . .
H1A H 0.2292 0.3579 0.2399 0.107 Uiso 1 1 calc R . .
H1B H 0.2119 0.4103 0.1498 0.107 Uiso 1 1 calc R . .
C2 C 0.4158(8) 0.3321(5) 0.1652(5) 0.141(3) Uani 1 1 d . . .
H2A H 0.4805 0.3730 0.1172 0.211 Uiso 1 1 calc R . .
H2B H 0.3703 0.2693 0.1557 0.211 Uiso 1 1 calc R . .
H2C H 0.4825 0.3101 0.2071 0.211 Uiso 1 1 calc R . .
C3 C 0.5348(12) 0.6044(7) 0.3746(6) 0.184(4) Uani 1 1 d . . .
H3A H 0.5414 0.5302 0.4061 0.221 Uiso 1 1 calc R . .
H3B H 0.6394 0.6416 0.3628 0.221 Uiso 1 1 calc R . .
C4 C 0.4233(10) 0.6542(6) 0.4000(6) 0.183(4) Uani 1 1 d . . .
H4A H 0.3238 0.6342 0.3851 0.275 Uiso 1 1 calc R . .
H4B H 0.4441 0.7303 0.3775 0.275 Uiso 1 1 calc R . .
H4C H 0.4146 0.6373 0.4572 0.275 Uiso 1 1 calc R . .
C5 C 0.6325(9) 0.7511(5) 0.0675(4) 0.117(2) Uani 1 1 d . . .
H5A H 0.7141 0.7794 0.0916 0.140 Uiso 1 1 calc R . .
H5B H 0.6833 0.6990 0.0415 0.140 Uiso 1 1 calc R . .
C6 C 0.5721(10) 0.8374(5) 0.0091(4) 0.144(3) Uani 1 1 d . . .
H6A H 0.4918 0.8095 -0.0151 0.217 Uiso 1 1 calc R . .
H6B H 0.6597 0.8707 -0.0314 0.217 Uiso 1 1 calc R . .
H6C H 0.5243 0.8900 0.0345 0.217 Uiso 1 1 calc R . .
C11 C 0.1695(5) 0.6954(3) 0.0173(2) 0.0576(11) Uani 1 1 d . . .
C12 C 0.1223(6) 0.8022(4) 0.0008(3) 0.0715(13) Uani 1 1 d . . .
C13 C 0.0774(6) 0.8490(4) -0.0745(3) 0.0797(14) Uani 1 1 d . . .
H13 H 0.0438 0.9201 -0.0859 0.096 Uiso 1 1 calc R . .
C14 C 0.0805(6) 0.7963(4) -0.1317(3) 0.0729(13) Uani 1 1 d . . .
C15 C 0.1253(5) 0.6899(4) -0.1127(3) 0.0687(12) Uani 1 1 d . . .
H15 H 0.1258 0.6521 -0.1511 0.082 Uiso 1 1 calc R . .
C16 C 0.1700(5) 0.6363(3) -0.0386(2) 0.0575(11) Uani 1 1 d . . .
C17 C 0.1148(8) 0.8637(4) 0.0630(3) 0.117(2) Uani 1 1 d . . .
H17A H 0.0270 0.8354 0.1048 0.176 Uiso 1 1 calc R . .
H17B H 0.0976 0.9386 0.0387 0.176 Uiso 1 1 calc R . .
H17C H 0.2150 0.8566 0.0851 0.176 Uiso 1 1 calc R . .
C18 C 0.0339(8) 0.8513(5) -0.2140(3) 0.1099(19) Uani 1 1 d . . .
H18A H -0.0821 0.8542 -0.2106 0.165 Uiso 1 1 calc R . .
H18B H 0.0748 0.8112 -0.2511 0.165 Uiso 1 1 calc R . .
H18C H 0.0795 0.9233 -0.2322 0.165 Uiso 1 1 calc R . .
C19 C 0.2095(6) 0.5186(3) -0.0216(3) 0.0737(13) Uani 1 1 d . . .
H19A H 0.3248 0.5109 -0.0241 0.111 Uiso 1 1 calc R . .
H19B H 0.1713 0.4889 -0.0607 0.111 Uiso 1 1 calc R . .
H19C H 0.1578 0.4810 0.0308 0.111 Uiso 1 1 calc R . .
C21 C 0.0163(5) 0.4610(4) 0.3449(3) 0.0608(11) Uani 1 1 d . . .
C22 C -0.1071(6) 0.4631(4) 0.2983(3) 0.0678(12) Uani 1 1 d . . .
C23 C -0.2257(6) 0.3833(5) 0.3259(4) 0.0879(16) Uani 1 1 d . . .
H23 H -0.3095 0.3838 0.2958 0.106 Uiso 1 1 calc R . .
C24 C -0.2263(8) 0.3019(5) 0.3965(4) 0.1002(18) Uani 1 1 d . . .
C25 C -0.1055(8) 0.3069(4) 0.4417(3) 0.0926(16) Uani 1 1 d . . .
H25 H -0.1068 0.2554 0.4906 0.111 Uiso 1 1 calc R . .
C26 C 0.0172(6) 0.3840(4) 0.4183(3) 0.0725(13) Uani 1 1 d . . .
C27 C -0.1132(6) 0.5516(4) 0.2228(3) 0.0845(15) Uani 1 1 d . . .
H27A H -0.1183 0.6201 0.2350 0.127 Uiso 1 1 calc R . .
H27B H -0.2075 0.5410 0.1996 0.127 Uiso 1 1 calc R . .
H27C H -0.0177 0.5503 0.1857 0.127 Uiso 1 1 calc R . .
C28 C -0.3591(9) 0.2136(6) 0.4223(5) 0.158(3) Uani 1 1 d . . .
H28A H -0.4088 0.2101 0.3767 0.238 Uiso 1 1 calc R . .
H28B H -0.4395 0.2299 0.4619 0.238 Uiso 1 1 calc R . .
H28C H -0.3124 0.1454 0.4445 0.238 Uiso 1 1 calc R . .
C29 C 0.1412(7) 0.3875(5) 0.4734(3) 0.1038(18) Uani 1 1 d . . .
H29A H 0.1031 0.3434 0.5263 0.156 Uiso 1 1 calc R . .
H29B H 0.1567 0.4606 0.4752 0.156 Uiso 1 1 calc R . .
H29C H 0.2422 0.3609 0.4538 0.156 Uiso 1 1 calc R . .
C31 C 0.3037(6) 0.8849(3) 0.2582(3) 0.0657(12) Uani 1 1 d . . .
C32 C 0.1552(6) 0.8721(4) 0.3073(3) 0.0675(12) Uani 1 1 d . . .
C33 C 0.1269(7) 0.9405(4) 0.3568(3) 0.0835(15) Uani 1 1 d . . .
H33 H 0.0287 0.9334 0.3905 0.100 Uiso 1 1 calc R . .
C34 C 0.2375(9) 1.0183(5) 0.3584(3) 0.0946(17) Uani 1 1 d . . .
C35 C 0.3772(8) 1.0305(4) 0.3064(4) 0.0953(17) Uani 1 1 d . . .
H35 H 0.4514 1.0844 0.3054 0.114 Uiso 1 1 calc R . .
C36 C 0.4143(7) 0.9655(4) 0.2543(3) 0.0799(14) Uani 1 1 d . . .
C37 C 0.0290(6) 0.7928(4) 0.3049(3) 0.0910(16) Uani 1 1 d . . .
H37A H 0.0005 0.8081 0.2518 0.136 Uiso 1 1 calc R . .
H37B H -0.0654 0.7978 0.3418 0.136 Uiso 1 1 calc R . .
H37C H 0.0703 0.7212 0.3196 0.136 Uiso 1 1 calc R . .
C38 C 0.2002(9) 1.0919(5) 0.4136(4) 0.138(3) Uani 1 1 d . . .
H38A H 0.2713 1.0762 0.4538 0.207 Uiso 1 1 calc R . .
H38B H 0.0897 1.0799 0.4389 0.207 Uiso 1 1 calc R . .
H38C H 0.2160 1.1659 0.3829 0.207 Uiso 1 1 calc R . .
C39 C 0.5686(8) 0.9906(5) 0.1951(4) 0.116(2) Uani 1 1 d . . .
H39A H 0.6536 0.9459 0.2168 0.173 Uiso 1 1 calc R . .
H39B H 0.5993 1.0652 0.1854 0.173 Uiso 1 1 calc R . .
H39C H 0.5505 0.9767 0.1458 0.173 Uiso 1 1 calc R . .

loop_
_atom_site_aniso_label
_atom_site_aniso_U_11
_atom_site_aniso_U_22
_atom_site_aniso_U_33
_atom_site_aniso_U_23
_atom_site_aniso_U_13
_atom_site_aniso_U_12
P1 0.0597(8) 0.0578(7) 0.0560(7) -0.0166(5) -0.0052(5) 0.0140(6)
P2 0.0675(8) 0.0642(8) 0.0564(7) -0.0098(6) -0.0183(6) 0.0038(6)
P3 0.0697(9) 0.0728(8) 0.0667(8) -0.0203(6) -0.0091(6) -0.0059(7)
O1 0.0648(19) 0.0748(19) 0.0501(16) -0.0109(14) -0.0059(14) 0.0269(15)
O2 0.067(2) 0.0637(19) 0.0683(19) -0.0160(15) -0.0069(15) 0.0038(16)
O3 0.086(2) 0.081(2) 0.0667(19) -0.0348(17) -0.0132(16) 0.0060(18)
N1 0.072(2) 0.0463(19) 0.053(2) -0.0139(16) -0.0148(17) 0.0072(17)
N2 0.098(3) 0.090(3) 0.049(2) -0.016(2) -0.024(2) -0.014(2)
N3 0.071(2) 0.068(2) 0.057(2) -0.0152(18) 0.0026(19) -0.0029(19)
C1 0.122(5) 0.080(3) 0.066(3) -0.020(3) -0.020(3) 0.020(3)
C2 0.110(5) 0.114(5) 0.202(8) -0.063(5) 0.002(5) 0.026(4)
C3 0.157(8) 0.117(6) 0.251(11) -0.049(6) 0.067(8) 0.010(6)
C4 0.132(7) 0.110(6) 0.254(11) 0.019(6) 0.019(7) 0.031(5)
C5 0.176(7) 0.078(4) 0.096(4) -0.024(3) -0.019(4) 0.006(4)
C6 0.183(8) 0.107(5) 0.142(6) -0.031(5) -0.020(5) -0.002(5)
C11 0.054(3) 0.056(3) 0.057(3) -0.008(2) -0.002(2) 0.012(2)
C12 0.082(3) 0.067(3) 0.067(3) -0.022(2) -0.011(2) 0.026(3)
C13 0.094(4) 0.058(3) 0.082(3) -0.006(3) -0.024(3) 0.027(3)
C14 0.086(4) 0.071(3) 0.060(3) -0.011(2) -0.019(2) 0.014(3)
C15 0.069(3) 0.079(3) 0.060(3) -0.020(2) -0.013(2) 0.017(3)
C16 0.049(3) 0.058(3) 0.064(3) -0.012(2) -0.011(2) 0.007(2)
C17 0.168(6) 0.103(4) 0.105(4) -0.056(4) -0.057(4) 0.079(4)
C18 0.143(5) 0.105(4) 0.078(4) -0.004(3) -0.046(4) 0.019(4)
C19 0.079(3) 0.068(3) 0.083(3) -0.030(3) -0.021(3) 0.012(3)
C21 0.054(3) 0.063(3) 0.068(3) -0.024(2) 0.000(2) 0.004(2)
C22 0.058(3) 0.076(3) 0.075(3) -0.033(3) -0.001(3) 0.009(3)
C23 0.061(4) 0.110(4) 0.107(4) -0.054(4) -0.011(3) 0.002(3)
C24 0.092(5) 0.087(4) 0.116(5) -0.034(4) 0.021(4) -0.015(4)
C25 0.095(5) 0.084(4) 0.087(4) -0.014(3) 0.010(4) 0.002(4)
C26 0.074(3) 0.072(3) 0.066(3) -0.014(3) 0.000(3) 0.000(3)
C27 0.078(4) 0.102(4) 0.081(3) -0.030(3) -0.027(3) 0.019(3)
C28 0.145(7) 0.124(6) 0.195(8) -0.042(5) 0.022(6) -0.056(5)
C29 0.111(5) 0.127(5) 0.060(3) -0.003(3) -0.014(3) 0.001(4)
C31 0.086(4) 0.059(3) 0.055(3) -0.018(2) -0.015(3) 0.001(3)
C32 0.081(4) 0.061(3) 0.059(3) -0.014(2) -0.009(3) 0.004(3)
C33 0.110(4) 0.074(3) 0.063(3) -0.013(3) -0.009(3) 0.022(3)
C34 0.131(5) 0.081(4) 0.084(4) -0.036(3) -0.028(4) 0.022(4)
C35 0.122(5) 0.075(4) 0.102(4) -0.038(3) -0.032(4) -0.003(3)
C36 0.090(4) 0.069(3) 0.083(3) -0.023(3) -0.013(3) -0.005(3)
C37 0.082(4) 0.089(4) 0.095(4) -0.020(3) 0.000(3) 0.007(3)
C38 0.179(7) 0.123(5) 0.142(6) -0.089(5) -0.018(5) 0.015(5)
C39 0.121(5) 0.091(4) 0.128(5) -0.029(4) 0.004(4) -0.030(4)

loop_
_atom_type_symbol
_atom_type_description
_atom_type_scat_dispersion_real
_atom_type_scat_dispersion_imag
_atom_type_scat_source
C C 0.0033 0.0016 'International Tables Vol C Tables 4.2.6.8 and 6.1.1.4'
H H 0.0000 0.0000 'International Tables Vol C Tables 4.2.6.8 and 6.1.1.4'
N N 0.0061 0.0033 'International Tables Vol C Tables 4.2.6.8 and 6.1.1.4'
O O 0.0106 0.0060 'International Tables Vol C Tables 4.2.6.8 and 6.1.1.4'
P P 0.1023 0.0942 'International Tables Vol C Tables 4.2.6.8 and 6.1.1.4'

loop_
_geom_angle_atom_site_label_1
_geom_angle_atom_site_label_2
_geom_angle_atom_site_label_3
_geom_angle
_geom_angle_site_symmetry_1
_geom_angle_site_symmetry_3
_geom_angle_publ_flag
O1 P1 N3 105.92(16) . . ?
O1 P1 N1 98.60(15) . . ?
N3 P1 N1 101.28(17) . . ?
N2 P2 O2 98.99(18) . . ?
N2 P2 N1 102.15(17) . . ?
O2 P2 N1 105.27(16) . . ?
O3 P3 N2 105.18(19) . . ?
O3 P3 N3 98.66(16) . . ?
N2 P3 N3 101.20(18) . . ?
C11 O1 P1 120.2(2) . . ?
C21 O2 P2 118.7(2) . . ?
C31 O3 P3 119.6(3) . . ?
C1 N1 P2 109.9(3) . . ?
C1 N1 P1 114.0(3) . . ?
P2 N1 P1 135.8(2) . . ?
P2 N2 P3 137.4(2) . . ?
P2 N2 C3 110.4(3) . . ?
P3 N2 C3 109.7(3) . . ?
C5 N3 P3 111.6(3) . . ?
C5 N3 P1 112.1(3) . . ?
P3 N3 P1 136.0(2) . . ?
C2 C1 N1 113.8(5) . . ?
C4 C3 N2 85.2(9) . . ?
C6 C5 N3 111.0(6) . . ?
C12 C11 C16 121.5(4) . . ?
C12 C11 O1 117.1(4) . . ?
C16 C11 O1 121.3(3) . . ?
C11 C12 C13 117.5(4) . . ?
C11 C12 C17 121.1(4) . . ?
C13 C12 C17 121.3(4) . . ?
C14 C13 C12 123.3(4) . . ?
C13 C14 C15 117.5(4) . . ?
C13 C14 C18 121.6(4) . . ?
C15 C14 C18 120.9(4) . . ?
C14 C15 C16 123.1(4) . . ?
C15 C16 C11 117.1(4) . . ?
C15 C16 C19 119.5(4) . . ?
C11 C16 C19 123.4(4) . . ?
C22 C21 C26 121.8(4) . . ?
C22 C21 O2 117.4(4) . . ?
C26 C21 O2 120.8(4) . . ?
C23 C22 C21 117.2(5) . . ?
C23 C22 C27 121.7(5) . . ?
C21 C22 C27 121.1(4) . . ?
C22 C23 C24 123.2(5) . . ?
C25 C24 C23 116.8(5) . . ?
C25 C24 C28 122.7(7) . . ?
C23 C24 C28 120.5(7) . . ?
C26 C25 C24 123.4(5) . . ?
C25 C26 C21 117.4(5) . . ?
C25 C26 C29 120.2(5) . . ?
C21 C26 C29 122.3(5) . . ?
C36 C31 C32 122.3(4) . . ?
C36 C31 O3 121.1(4) . . ?
C32 C31 O3 116.5(4) . . ?
C31 C32 C33 116.7(5) . . ?
C31 C32 C37 122.1(4) . . ?
C33 C32 C37 121.1(5) . . ?
C34 C33 C32 123.0(5) . . ?
C35 C34 C33 117.6(5) . . ?
C35 C34 C38 121.3(6) . . ?
C33 C34 C38 121.0(6) . . ?
C34 C35 C36 122.8(5) . . ?
C31 C36 C35 117.3(5) . . ?
C31 C36 C39 124.2(5) . . ?
C35 C36 C39 118.4(5) . . ?

loop_
_geom_bond_atom_site_label_1
_geom_bond_atom_site_label_2
_geom_bond_distance
_geom_bond_site_symmetry_2
_geom_bond_publ_flag
P1 O1 1.665(3) . ?
P1 N3 1.689(4) . ?
P1 N1 1.702(3) . ?
P2 N2 1.681(4) . ?
P2 O2 1.682(3) . ?
P2 N1 1.689(3) . ?
P3 O3 1.682(3) . ?
P3 N2 1.683(4) . ?
P3 N3 1.685(3) . ?
O1 C11 1.408(5) . ?
O2 C21 1.402(5) . ?
O3 C31 1.402(5) . ?
N1 C1 1.528(5) . ?
N2 C3 1.826(11) . ?
N3 C5 1.550(7) . ?
C1 C2 1.437(7) . ?
C3 C4 1.223(8) . ?
C5 C6 1.430(8) . ?
C11 C12 1.390(5) . ?
C11 C16 1.392(5) . ?
C12 C13 1.394(6) . ?
C12 C17 1.503(6) . ?
C13 C14 1.350(6) . ?
C14 C15 1.379(6) . ?
C14 C18 1.526(6) . ?
C15 C16 1.392(6) . ?
C16 C19 1.503(5) . ?
C21 C22 1.393(6) . ?
C21 C26 1.396(6) . ?
C22 C23 1.376(7) . ?
C22 C27 1.500(6) . ?
C23 C24 1.387(8) . ?
C24 C25 1.375(8) . ?
C24 C28 1.529(8) . ?
C25 C26 1.374(7) . ?
C26 C29 1.516(7) . ?
C31 C36 1.377(6) . ?
C31 C32 1.392(6) . ?
C32 C33 1.392(6) . ?
C32 C37 1.487(6) . ?
C33 C34 1.378(7) . ?
C34 C35 1.359(8) . ?
C34 C38 1.528(7) . ?
C35 C36 1.399(7) . ?
C36 C39 1.516(7) . ?
